data_4327878
loop_
_publ_author_name
'KimNgan T. Hua'
'Jide Xu'
'Eliseo E. Quiroz'
'Sabrina Lopez'
'Andrew J. Ingram'
'Victoria Anne Johnson'
'Angela R. Tisch'
'Ana de Bettencourt-Dias'
'Daniel A. Straus'
'Gilles Muller'

_publ_section_title
;
 Structural and Photophysical Properties of Visible- and Near-IR-Emitting
 Tris Lanthanide(III) Complexes Formed with the Enantiomers of
 N,N'-Bis(1-phenylethyl)-2,6-pyridinedicarboxamide
;
_journal_name_full 'Inorganic Chemistry'
_journal_page_first 647
_journal_page_last 660
_journal_paper_doi 10.1021/ic202094p
_journal_volume 51
_journal_year 2012
_chemical_absolute_configuration syn
_chemical_formula_sum 'C70.5 H76.25 Cl3 N9 O7.5 Tb'
_chemical_formula_weight 1434.93
_chemical_name_systematic
;
 ?
;
_space_group_IT_number 197
_symmetry_cell_setting cubic
_symmetry_space_group_name_Hall 'I 2 2 3'
_symmetry_space_group_name_H-M 'I 2 3'
_atom_sites_solution_hydrogens geom
_atom_sites_solution_primary direct
_atom_sites_solution_secondary difmap
_audit_creation_method SHELXL-97
_cell_angle_alpha 90.00
_cell_angle_beta 90.00
_cell_angle_gamma 90.00
_cell_formula_units_Z 8
_cell_length_a 25.938
_cell_length_b 25.938
_cell_length_c 25.938
_cell_measurement_reflns_used 9681
_cell_measurement_temperature 151(2)
_cell_measurement_theta_max 25.393
_cell_measurement_theta_min 2.221
_cell_volume 17450.564
_computing_cell_refinement 'Bruker APEX2 v. 2009.1'
_computing_data_collection 'Bruker APEX2 v. 2009.1'
_computing_data_reduction 'Bruker APEX2 v. 2009.1'
_computing_molecular_graphics DIAMOND
_computing_publication_material CIFTAB
_computing_structure_refinement 'SHELXL-97 (Sheldrick, 2008)'
_computing_structure_solution 'SHELXS-97 (Sheldrick, 2008)'
_diffrn_ambient_temperature 151(2)
_diffrn_detector_area_resol_mean 8.366
_diffrn_measured_fraction_theta_full 1.000
_diffrn_measured_fraction_theta_max 1.000
_diffrn_measurement_device_type 'Bruker APEX-I CCD'
_diffrn_measurement_method '\f and \w scans'
_diffrn_radiation_monochromator graphite
_diffrn_radiation_source 'fine-focus sealed tube'
_diffrn_radiation_type MoK\a
_diffrn_radiation_wavelength 0.71073
_diffrn_reflns_av_R_equivalents 0.0406
_diffrn_reflns_av_sigmaI/netI 0.0169
_diffrn_reflns_limit_h_max 31
_diffrn_reflns_limit_h_min -31
_diffrn_reflns_limit_k_max 28
_diffrn_reflns_limit_k_min -31
_diffrn_reflns_limit_l_max 31
_diffrn_reflns_limit_l_min -31
_diffrn_reflns_number 103517
_diffrn_reflns_theta_full 25.00
_diffrn_reflns_theta_max 25.34
_diffrn_reflns_theta_min 1.11
_exptl_absorpt_coefficient_mu 0.950
_exptl_absorpt_correction_T_max 0.7452
_exptl_absorpt_correction_T_min 0.6508
_exptl_absorpt_correction_type multi-scan
_exptl_absorpt_process_details SADABS
_exptl_crystal_colour colorless
_exptl_crystal_density_diffrn 1.092
_exptl_crystal_description Rhombic
_exptl_crystal_F_000 5906
_exptl_crystal_size_max 0.35
_exptl_crystal_size_mid 0.20
_exptl_crystal_size_min 0.12
_platon_squeeze_details
;
;
_refine_diff_density_max 0.347
_refine_diff_density_min -0.248
_refine_diff_density_rms 0.050
_refine_ls_abs_structure_details 'Flack H D (1983), Acta Cryst. A39, 876-881'
_refine_ls_abs_structure_Flack -0.013(7)
_refine_ls_extinction_method none
_refine_ls_goodness_of_fit_ref 1.119
_refine_ls_hydrogen_treatment constr
_refine_ls_matrix_type full
_refine_ls_number_parameters 274
_refine_ls_number_reflns 5337
_refine_ls_number_restraints 36
_refine_ls_restrained_S_all 1.121
_refine_ls_R_factor_all 0.0223
_refine_ls_R_factor_gt 0.0219
_refine_ls_shift/su_max 0.006
_refine_ls_shift/su_mean 0.000
_refine_ls_structure_factor_coef Fsqd
_refine_ls_weighting_details 'calc w=1/[\s^2^(Fo^2^)+(0.0320P)^2^+13.8204P] where P=(Fo^2^+2Fc^2^)/3'
_refine_ls_weighting_scheme calc
_refine_ls_wR_factor_gt 0.0597
_refine_ls_wR_factor_ref 0.0603
_reflns_number_gt 5234
_reflns_number_total 5337
_reflns_threshold_expression >2sigma(I)
_cod_data_source_file ic202094p_si_002_6.cif
_cod_data_source_block TbRR
_cod_original_cell_volume 17450.6
_cod_original_formula_sum 'C70.50 H76.25 Cl3 N9 O7.50 Tb'
_cod_database_code 4327878

loop_
_symmetry_equiv_pos_as_xyz
'x, y, z'
'-x, -y, z'
'x, -y, -z'
'-x, y, -z'
'z, x, y'
'y, z, x'
'-z, -x, y'
'-y, z, -x'
'z, -x, -y'
'-y, -z, x'
'-z, x, -y'
'y, -z, -x'
'x+1/2, y+1/2, z+1/2'
'-x+1/2, -y+1/2, z+1/2'
'x+1/2, -y+1/2, -z+1/2'
'-x+1/2, y+1/2, -z+1/2'
'z+1/2, x+1/2, y+1/2'
'y+1/2, z+1/2, x+1/2'
'-z+1/2, -x+1/2, y+1/2'
'-y+1/2, z+1/2, -x+1/2'
'z+1/2, -x+1/2, -y+1/2'
'-y+1/2, -z+1/2, x+1/2'
'-z+1/2, x+1/2, -y+1/2'
'y+1/2, -z+1/2, -x+1/2'

loop_
_atom_site_label
_atom_site_type_symbol
_atom_site_fract_x
_atom_site_fract_y
_atom_site_fract_z
_atom_site_U_iso_or_equiv
_atom_site_adp_type
_atom_site_occupancy
_atom_site_symmetry_multiplicity
_atom_site_calc_flag
_atom_site_refinement_flags
_atom_site_disorder_assembly
_atom_site_disorder_group
C1 C 0.68657(13) 0.81529(12) 0.96466(12) 0.0468(7) Uani 1 1 d D . .
H23A H 0.7030 0.8471 0.9654 0.056 Uiso 1 1 calc R . .
C2 C 0.63296(13) 0.81251(15) 0.96654(14) 0.0567(9) Uani 1 1 d D . .
H22A H 0.6137 0.8427 0.9686 0.068 Uiso 1 1 calc R . .
C3 C 0.60800(13) 0.76557(17) 0.96533(12) 0.0581(8) Uani 1 1 d D . .
H21A H 0.5722 0.7641 0.9668 0.070 Uiso 1 1 calc R . .
C4 C 0.63628(13) 0.72110(14) 0.96195(13) 0.0549(8) Uani 1 1 d D . .
H20A H 0.6197 0.6893 0.9602 0.066 Uiso 1 1 calc R . .
C5 C 0.69002(12) 0.72355(12) 0.96112(12) 0.0468(7) Uani 1 1 d D . .
H19A H 0.7090 0.6931 0.9602 0.056 Uiso 1 1 calc R . .
C6 C 0.71547(10) 0.77002(11) 0.96163(9) 0.0350(5) Uani 1 1 d D . .
C7 C 0.77378(11) 0.77372(10) 0.96158(9) 0.0351(6) Uani 1 1 d . . .
H16A H 0.7837 0.8055 0.9437 0.042 Uiso 1 1 calc R . .
C8 C 0.79537(13) 0.77570(13) 1.01683(11) 0.0477(7) Uani 1 1 d . . .
H17A H 0.8323 0.7780 1.0156 0.072 Uiso 1 1 calc R . .
H17B H 0.7856 0.7450 1.0350 0.072 Uiso 1 1 calc R . .
H17C H 0.7817 0.8053 1.0344 0.072 Uiso 1 1 calc R . .
C9 C 0.79715(9) 0.72903(10) 0.88309(9) 0.0278(5) Uani 1 1 d . . .
C10 C 0.81383(9) 0.68142(9) 0.85484(9) 0.0267(5) Uani 1 1 d . . .
C11 C 0.83078(10) 0.63550(10) 0.87665(10) 0.0333(6) Uani 1 1 d . . .
H13A H 0.8347 0.6325 0.9122 0.040 Uiso 1 1 calc R . .
C12 C 0.84178(11) 0.59419(10) 0.84426(10) 0.0364(6) Uani 1 1 d . . .
H12A H 0.8528 0.5630 0.8580 0.044 Uiso 1 1 calc R . .
C13 C 0.83623(10) 0.59974(10) 0.79156(10) 0.0327(6) Uani 1 1 d . . .
H11A H 0.8437 0.5726 0.7694 0.039 Uiso 1 1 calc R . .
C14 C 0.81929(8) 0.64667(9) 0.77260(10) 0.0260(5) Uani 1 1 d . . .
C15 C 0.81012(10) 0.66012(10) 0.71663(9) 0.0284(5) Uani 1 1 d . . .
C16 C 0.81937(13) 0.63940(11) 0.62494(10) 0.0430(7) Uani 1 1 d . . .
H7A H 0.8004 0.6720 0.6226 0.052 Uiso 1 1 calc R A 1
C17 C 0.78668(13) 0.59892(16) 0.59839(12) 0.0563(9) Uani 1 1 d . B .
H8A H 0.7533 0.5976 0.6143 0.084 Uiso 1 1 calc R . .
H8B H 0.8031 0.5659 0.6014 0.084 Uiso 1 1 calc R . .
H8C H 0.7829 0.6076 0.5626 0.084 Uiso 1 1 calc R . .
C18A C 0.8671(3) 0.6478(2) 0.6027(3) 0.0296(19) Uiso 0.471(10) 1 d PD B 1
C19A C 0.9040(3) 0.6083(3) 0.5907(3) 0.042(2) Uiso 0.471(10) 1 d PD B 1
H19B H 0.8946 0.5739 0.5951 0.050 Uiso 0.471(10) 1 calc PR B 1
C20A C 0.9534(3) 0.6198(4) 0.5726(4) 0.063(2) Uiso 0.471(10) 1 d PD B 1
H20B H 0.9755 0.5937 0.5619 0.076 Uiso 0.471(10) 1 calc PR B 1
C21A C 0.9692(3) 0.6719(3) 0.5710(3) 0.0382(18) Uiso 0.471(10) 1 d PD B 1
H21B H 1.0027 0.6806 0.5617 0.046 Uiso 0.471(10) 1 calc PR B 1
C22A C 0.9335(3) 0.7102(3) 0.5836(3) 0.053(2) Uiso 0.471(10) 1 d PD B 1
H22B H 0.9437 0.7446 0.5820 0.064 Uiso 0.471(10) 1 calc PR B 1
C23A C 0.8834(3) 0.6991(3) 0.5984(2) 0.0403(17) Uiso 0.471(10) 1 d PD B 1
H23B H 0.8605 0.7257 0.6055 0.048 Uiso 0.471(10) 1 calc PR B 1
C18B C 0.8803(3) 0.6416(2) 0.6020(3) 0.0364(19) Uiso 0.529(10) 1 d PD B 2
C19B C 0.8991(3) 0.5966(3) 0.5804(3) 0.051(2) Uiso 0.529(10) 1 d PD B 2
H19C H 0.8791 0.5669 0.5784 0.061 Uiso 0.529(10) 1 calc PR B 2
C20B C 0.9505(3) 0.5981(3) 0.5616(3) 0.060(2) Uiso 0.529(10) 1 d PD B 2
H20C H 0.9662 0.5684 0.5490 0.072 Uiso 0.529(10) 1 calc PR B 2
C21B C 0.9773(3) 0.6450(3) 0.5620(3) 0.055(2) Uiso 0.529(10) 1 d PD B 2
H21C H 1.0111 0.6456 0.5500 0.066 Uiso 0.529(10) 1 calc PR B 2
C22B C 0.9554(3) 0.6914(3) 0.5800(2) 0.0386(16) Uiso 0.529(10) 1 d PD B 2
H22C H 0.9733 0.7225 0.5785 0.046 Uiso 0.529(10) 1 calc PR B 2
C23B C 0.9053(3) 0.6884(2) 0.6000(2) 0.0393(16) Uiso 0.529(10) 1 d PD B 2
H23C H 0.8890 0.7180 0.6119 0.047 Uiso 0.529(10) 1 calc PR B 2
N1 N 0.82437(10) 0.62717(9) 0.68050(8) 0.0388(5) Uani 1 1 d . B .
H1B H 0.8369 0.5978 0.6895 0.047 Uiso 1 1 calc R . .
N2 N 0.80799(7) 0.68644(8) 0.80340(7) 0.0254(4) Uani 1 1 d . . .
N3 N 0.79686(8) 0.72966(9) 0.93396(7) 0.0316(4) Uani 1 1 d . . .
H3B H 0.8101 0.7045 0.9510 0.038 Uiso 1 1 calc R . .
O1 O 0.78956(7) 0.70214(7) 0.70659(7) 0.0326(4) Uani 1 1 d . . .
O2 O 0.78245(6) 0.76694(7) 0.85751(6) 0.0301(3) Uani 1 1 d . . .
Cl1 Cl 1.01169(2) 0.81217(3) 0.63522(3) 0.03970(15) Uani 1 1 d . . .
Tb1 Tb 0.767310(4) 0.767310(4) 0.767310(4) 0.02403(6) Uani 1 3 d S . .
C1S C 1.0000 0.8431(6) 0.5000 0.181(6) Uani 1 2 d S . .
O1S O 0.9720(2) 0.8692(3) 0.54123(19) 0.0840(19) Uani 0.50 1 d P . .

loop_
_atom_site_aniso_label
_atom_site_aniso_U_11
_atom_site_aniso_U_22
_atom_site_aniso_U_33
_atom_site_aniso_U_23
_atom_site_aniso_U_13
_atom_site_aniso_U_12
C1 0.0570(19) 0.0407(16) 0.0428(16) -0.0051(13) -0.0033(14) 0.0130(14)
C2 0.0510(19) 0.063(2) 0.056(2) -0.0038(16) -0.0020(15) 0.0242(17)
C3 0.0456(17) 0.082(2) 0.0468(17) -0.0018(19) 0.0038(13) 0.012(2)
C4 0.0538(19) 0.057(2) 0.0538(19) -0.0021(16) 0.0081(15) -0.0015(15)
C5 0.0519(18) 0.0427(18) 0.0460(17) -0.0013(13) 0.0090(13) 0.0079(14)
C6 0.0444(14) 0.0385(13) 0.0220(11) -0.0003(11) 0.0034(9) 0.0097(12)
C7 0.0492(15) 0.0303(13) 0.0258(11) -0.0030(10) -0.0008(11) 0.0072(12)
C8 0.0573(18) 0.0526(19) 0.0332(14) -0.0110(13) -0.0065(13) 0.0099(15)
C9 0.0278(11) 0.0282(12) 0.0273(11) 0.0047(10) 0.0011(9) 0.0008(10)
C10 0.0248(12) 0.0311(13) 0.0243(11) 0.0028(9) 0.0033(9) 0.0038(10)
C11 0.0323(13) 0.0359(14) 0.0317(13) 0.0064(11) -0.0002(10) 0.0104(11)
C12 0.0445(15) 0.0305(13) 0.0341(14) 0.0067(11) 0.0019(12) 0.0107(11)
C13 0.0371(14) 0.0276(13) 0.0334(13) -0.0003(10) 0.0037(11) 0.0075(11)
C14 0.0241(11) 0.0260(11) 0.0279(12) 0.0017(10) 0.0025(10) 0.0031(9)
C15 0.0287(13) 0.0269(12) 0.0297(13) 0.0004(9) 0.0041(9) 0.0035(10)
C16 0.064(2) 0.0383(15) 0.0271(14) 0.0034(12) 0.0029(13) 0.0158(14)
C17 0.0455(17) 0.089(3) 0.0344(16) 0.0042(16) 0.0008(13) -0.0026(17)
N1 0.0586(15) 0.0306(12) 0.0271(11) 0.0020(9) 0.0020(10) 0.0128(11)
N2 0.0244(10) 0.0263(10) 0.0257(10) 0.0032(8) 0.0053(8) 0.0021(8)
N3 0.0409(11) 0.0313(10) 0.0224(9) 0.0009(9) -0.0007(8) 0.0092(10)
O1 0.0429(10) 0.0286(9) 0.0262(9) 0.0028(7) 0.0033(7) 0.0095(7)
O2 0.0363(9) 0.0277(8) 0.0263(8) 0.0030(7) 0.0010(6) 0.0059(7)
Cl1 0.0241(3) 0.0546(4) 0.0404(4) 0.0098(3) 0.0007(3) 0.0006(3)
Tb1 0.02403(6) 0.02403(6) 0.02403(6) 0.00424(4) 0.00424(4) 0.00424(4)
C1S 0.243(15) 0.191(12) 0.109(8) 0.000 0.041(10) 0.000
O1S 0.093(4) 0.120(5) 0.039(3) 0.012(3) -0.001(3) 0.051(4)

loop_
_atom_type_symbol
_atom_type_description
_atom_type_scat_dispersion_real
_atom_type_scat_dispersion_imag
_atom_type_scat_source
C C 0.0033 0.0016 'International Tables Vol C Tables 4.2.6.8 and 6.1.1.4'
H H 0.0000 0.0000 'International Tables Vol C Tables 4.2.6.8 and 6.1.1.4'
N N 0.0061 0.0033 'International Tables Vol C Tables 4.2.6.8 and 6.1.1.4'
O O 0.0106 0.0060 'International Tables Vol C Tables 4.2.6.8 and 6.1.1.4'
Cl Cl 0.1484 0.1585 'International Tables Vol C Tables 4.2.6.8 and 6.1.1.4'
Tb Tb -0.1723 4.1537 'International Tables Vol C Tables 4.2.6.8 and 6.1.1.4'

loop_
_geom_angle_atom_site_label_1
_geom_angle_atom_site_label_2
_geom_angle_atom_site_label_3
_geom_angle
_geom_angle_site_symmetry_1
_geom_angle_site_symmetry_3
C2 C1 C6 119.7(3) . .
C3 C2 C1 120.9(3) . .
C4 C3 C2 119.6(3) . .
C3 C4 C5 119.8(3) . .
C6 C5 C4 121.3(3) . .
C5 C6 C1 118.7(3) . .
C5 C6 C7 122.3(3) . .
C1 C6 C7 118.9(3) . .
N3 C7 C6 110.9(2) . .
N3 C7 C8 109.3(2) . .
C6 C7 C8 111.4(2) . .
O2 C9 N3 121.4(2) . .
O2 C9 C10 118.6(2) . .
N3 C9 C10 120.0(2) . .
N2 C10 C11 121.4(2) . .
N2 C10 C9 111.8(2) . .
C11 C10 C9 126.7(2) . .
C10 C11 C12 118.6(2) . .
C13 C12 C11 119.7(2) . .
C12 C13 C14 118.4(2) . .
N2 C14 C13 122.4(2) . .
N2 C14 C15 111.18(19) . .
C13 C14 C15 126.4(2) . .
O1 C15 N1 122.6(2) . .
O1 C15 C14 118.1(2) . .
N1 C15 C14 119.2(2) . .
C18A C16 N1 111.2(4) . .
C18A C16 C17 114.9(3) . .
N1 C16 C17 110.0(2) . .
C18A C16 C18B 8.4(4) . .
N1 C16 C18B 105.5(3) . .
C17 C16 C18B 112.8(3) . .
C16 C18A C23A 117.0(6) . .
C16 C18A C19A 124.9(5) . .
C23A C18A C19A 117.5(7) . .
C20A C19A C18A 121.9(8) . .
C19A C20A C21A 118.8(8) . .
C22A C21A C20A 118.7(6) . .
C23A C22A C21A 122.5(7) . .
C22A C23A C18A 120.3(7) . .
C23B C18B C19B 124.2(7) . .
C23B C18B C16 119.0(6) . .
C19B C18B C16 116.2(5) . .
C18B C19B C20B 116.5(8) . .
C21B C20B C19B 119.1(7) . .
C20B C21B C22B 123.0(6) . .
C23B C22B C21B 116.6(5) . .
C18B C23B C22B 120.0(6) . .
C15 N1 C16 121.8(2) . .
C14 N2 C10 119.5(2) . .
C14 N2 Tb1 120.68(15) . .
C10 N2 Tb1 119.55(15) . .
C9 N3 C7 119.8(2) . .
C15 O1 Tb1 126.07(16) . .
C9 O2 Tb1 125.37(16) . .
O2 Tb1 O2 80.88(7) 6 5
O2 Tb1 O2 80.88(7) 6 .
O2 Tb1 O2 80.88(7) 5 .
O2 Tb1 O1 82.87(6) 6 5
O2 Tb1 O1 127.54(6) 5 5
O2 Tb1 O1 144.14(6) . 5
O2 Tb1 O1 144.14(6) 6 .
O2 Tb1 O1 82.87(6) 5 .
O2 Tb1 O1 127.54(6) . .
O1 Tb1 O1 82.12(7) 5 .
O2 Tb1 O1 127.54(6) 6 6
O2 Tb1 O1 144.14(6) 5 6
O2 Tb1 O1 82.87(6) . 6
O1 Tb1 O1 82.12(7) 5 6
O1 Tb1 O1 82.12(7) . 6
O2 Tb1 N2 74.16(6) 6 5
O2 Tb1 N2 64.04(6) 5 5
O2 Tb1 N2 139.35(6) . 5
O1 Tb1 N2 63.56(6) 5 5
O1 Tb1 N2 69.99(6) . 5
O1 Tb1 N2 137.74(7) 6 5
O2 Tb1 N2 64.04(6) 6 6
O2 Tb1 N2 139.35(6) 5 6
O2 Tb1 N2 74.16(6) . 6
O1 Tb1 N2 69.99(6) 5 6
O1 Tb1 N2 137.74(7) . 6
O1 Tb1 N2 63.56(6) 6 6
N2 Tb1 N2 119.942(4) 5 6
O2 Tb1 N2 139.35(6) 6 .
O2 Tb1 N2 74.16(6) 5 .
O2 Tb1 N2 64.04(6) . .
O1 Tb1 N2 137.74(7) 5 .
O1 Tb1 N2 63.56(6) . .
O1 Tb1 N2 69.99(6) 6 .
N2 Tb1 N2 119.942(4) 5 .
N2 Tb1 N2 119.942(4) 6 .
O1S C1S O1S 124.5(11) 4_756 .

loop_
_geom_bond_atom_site_label_1
_geom_bond_atom_site_label_2
_geom_bond_distance
_geom_bond_site_symmetry_2
C1 C2 1.393(5) .
C1 C6 1.395(4) .
C2 C3 1.379(5) .
C3 C4 1.370(5) .
C4 C5 1.396(4) .
C5 C6 1.374(4) .
C6 C7 1.515(4) .
C7 N3 1.476(3) .
C7 C8 1.539(4) .
C9 O2 1.246(3) .
C9 N3 1.320(3) .
C9 C10 1.500(3) .
C10 N2 1.349(3) .
C10 C11 1.390(3) .
C11 C12 1.391(4) .
C12 C13 1.382(4) .
C13 C14 1.384(3) .
C14 N2 1.337(3) .
C14 C15 1.512(3) .
C15 O1 1.241(3) .
C15 N1 1.321(3) .
C16 C18A 1.385(8) .
C16 N1 1.481(3) .
C16 C17 1.515(5) .
C16 C18B 1.690(9) .
C18A C23A 1.398(8) .
C18A C19A 1.436(9) .
C19A C20A 1.398(9) .
C20A C21A 1.412(10) .
C21A C22A 1.397(9) .
C22A C23A 1.385(9) .
C18B C23B 1.377(7) .
C18B C19B 1.384(9) .
C19B C20B 1.421(8) .
C20B C21B 1.401(10) .
C21B C22B 1.409(8) .
C22B C23B 1.402(8) .
N2 Tb1 2.5278(19) .
O1 Tb1 2.3813(17) .
O2 Tb1 2.3723(16) .
Tb1 O2 2.3723(16) 6
Tb1 O2 2.3723(16) 5
Tb1 O1 2.3813(17) 5
Tb1 O1 2.3813(17) 6
Tb1 N2 2.5278(19) 5
Tb1 N2 2.5278(19) 6
C1S O1S 1.460(8) 4_756
C1S O1S 1.460(8) .

loop_
_platon_squeeze_void_nr
_platon_squeeze_void_average_x
_platon_squeeze_void_average_y
_platon_squeeze_void_average_z
_platon_squeeze_void_volume
_platon_squeeze_void_count_electrons
_platon_squeeze_void_content
1 0.000 0.000 0.000 2493 874 ' '
2 -0.036 0.499 0.500 2493 874 ' '
